data_7107783
loop_
_publ_author_name
'Sarah Robinson'
'Jonathan McMaster'
'William Lewis'
'Alexander J. Blake'
'Stephen T. Liddle'

_publ_section_title
;
 Alkali-metal mediated reactivity of a diaminobromoborane: mono- and
 bis-borylation of naphthalene versus boryl lithium or hydroborane
 formation
;
_journal_name_full Chem.Commun.
_journal_page_first 5769
_journal_paper_doi 10.1039/c2cc31758c
_journal_volume 48
_journal_year 2012
_chemical_formula_moiety 'C44 H66 B Li N2 O2'
_chemical_formula_sum 'C44 H66 B Li N2 O2'
_chemical_formula_weight 672.74
_chemical_name_systematic
;
?
;
_space_group_IT_number 14
_symmetry_cell_setting monoclinic
_symmetry_space_group_name_Hall '-P 2yn'
_symmetry_space_group_name_H-M 'P 1 21/n 1'
_atom_sites_solution_hydrogens 'geom, Me from difmap'
_atom_sites_solution_primary direct
_atom_sites_solution_secondary difmap
_audit_creation_method SHELXL-97
_cell_angle_alpha 90.00
_cell_angle_beta 91.7790(10)
_cell_angle_gamma 90.00
_cell_formula_units_Z 4
_cell_length_a 10.3828(7)
_cell_length_b 23.8027(17)
_cell_length_c 17.1319(12)
_cell_measurement_reflns_used 9424
_cell_measurement_temperature 90(2)
_cell_measurement_theta_max 27.56
_cell_measurement_theta_min 2.37
_cell_volume 4231.9(5)
_computing_cell_refinement 'Bruker SAINT version 6.36A (Bruker, 2002)'
_computing_data_collection 'Bruker SMART version 5.625 (Bruker, 2001)'
_computing_data_reduction 'Bruker SAINT; SHELXTL (Sheldrick, 2008)'
_computing_molecular_graphics 'SHELXTL (Sheldrick, 2008)'
_computing_publication_material 'enCIFer(Allen et al.,2004);PLATON(Spek,2003)'
_computing_structure_refinement 'SHELXL97 (Sheldrick, 2008)'
_computing_structure_solution 'SHELXS-97 (Sheldrick, 1990)'
_diffrn_ambient_temperature 90(2)
_diffrn_detector_area_resol_mean 8.366
_diffrn_measured_fraction_theta_full 0.993
_diffrn_measured_fraction_theta_max 0.971
_diffrn_measurement_device_type 'Bruker SMART APEX CCD area detector'
_diffrn_measurement_method \w
_diffrn_radiation_monochromator graphite
_diffrn_radiation_source 'normal-focus sealed tube'
_diffrn_radiation_type MoK\a
_diffrn_radiation_wavelength 0.71073
_diffrn_reflns_av_R_equivalents 0.0350
_diffrn_reflns_av_sigmaI/netI 0.0434
_diffrn_reflns_limit_h_max 13
_diffrn_reflns_limit_h_min -13
_diffrn_reflns_limit_k_max 29
_diffrn_reflns_limit_k_min -31
_diffrn_reflns_limit_l_max 22
_diffrn_reflns_limit_l_min -17
_diffrn_reflns_number 25786
_diffrn_reflns_theta_full 25.00
_diffrn_reflns_theta_max 27.65
_diffrn_reflns_theta_min 2.26
_diffrn_standards_decay_% 0
_diffrn_standards_number 0
_exptl_absorpt_coefficient_mu 0.062
_exptl_absorpt_correction_T_max 0.746
_exptl_absorpt_correction_T_min 0.561
_exptl_absorpt_correction_type multi-scan
_exptl_absorpt_process_details 'SADABS 2007/2'
_exptl_crystal_colour COLOURLESS
_exptl_crystal_density_diffrn 1.056
_exptl_crystal_density_method 'not measured'
_exptl_crystal_description PLATE
_exptl_crystal_F_000 1472
_exptl_crystal_size_max 0.25
_exptl_crystal_size_mid 0.12
_exptl_crystal_size_min 0.06
_refine_diff_density_max 0.513
_refine_diff_density_min -0.237
_refine_diff_density_rms 0.053
_refine_ls_extinction_method none
_refine_ls_goodness_of_fit_ref 1.139
_refine_ls_hydrogen_treatment constr
_refine_ls_matrix_type full
_refine_ls_number_parameters 463
_refine_ls_number_reflns 9597
_refine_ls_number_restraints 0
_refine_ls_restrained_S_all 1.139
_refine_ls_R_factor_all 0.0874
_refine_ls_R_factor_gt 0.0639
_refine_ls_shift/su_max 0.000
_refine_ls_shift/su_mean 0.000
_refine_ls_structure_factor_coef Fsqd
_refine_ls_weighting_details 'calc w=1/[\s^2^(Fo^2^)+(0.0523P)^2^+2.6250P] where P=(Fo^2^+2Fc^2^)/3'
_refine_ls_weighting_scheme calc
_refine_ls_wR_factor_gt 0.1445
_refine_ls_wR_factor_ref 0.1555
_reflns_number_gt 7293
_reflns_number_total 9597
_reflns_threshold_expression I>2\s(I)
_cod_data_source_file c2cc31758c.txt
_cod_data_source_block BSRNCJ
_cod_original_sg_symbol_H-M P2(1)/n
_cod_database_code 7107783

loop_
_symmetry_equiv_pos_as_xyz
'x, y, z'
'-x+1/2, y+1/2, -z+1/2'
'-x, -y, -z'
'x-1/2, -y-1/2, z-1/2'

loop_
_atom_site_label
_atom_site_type_symbol
_atom_site_fract_x
_atom_site_fract_y
_atom_site_fract_z
_atom_site_U_iso_or_equiv
_atom_site_adp_type
_atom_site_occupancy
_atom_site_symmetry_multiplicity
_atom_site_calc_flag
_atom_site_refinement_flags
Li1 Li -0.1449(3) 0.19347(15) 0.3426(2) 0.0323(8) Uani 1 1 d .
B1 B 0.0434(2) 0.18993(9) 0.27719(12) 0.0217(4) Uani 1 1 d .
N1 N 0.13205(15) 0.23595(6) 0.25594(9) 0.0202(3) Uani 1 1 d .
N2 N 0.11780(15) 0.14097(6) 0.24980(8) 0.0196(3) Uani 1 1 d .
C1 C 0.24299(18) 0.21576(8) 0.22183(10) 0.0198(4) Uani 1 1 d .
C2 C 0.35062(19) 0.24369(8) 0.19466(11) 0.0227(4) Uani 1 1 d .
H2 H 0.3576 0.2834 0.1985 0.027 Uiso 1 1 calc R
C3 C 0.44794(19) 0.21185(9) 0.16168(11) 0.0261(4) Uani 1 1 d .
H3 H 0.5219 0.2302 0.1425 0.031 Uiso 1 1 calc R
C4 C 0.43796(19) 0.15370(8) 0.15648(11) 0.0254(4) Uani 1 1 d .
H4 H 0.5052 0.1329 0.1337 0.031 Uiso 1 1 calc R
C5 C 0.33071(18) 0.12532(8) 0.18417(11) 0.0223(4) Uani 1 1 d .
H5 H 0.3243 0.0856 0.1807 0.027 Uiso 1 1 calc R
C6 C 0.23387(18) 0.15694(7) 0.21696(10) 0.0197(4) Uani 1 1 d .
C7 C 0.12660(17) 0.29324(7) 0.28063(10) 0.0198(4) Uani 1 1 d .
C8 C 0.08266(18) 0.33546(8) 0.22862(10) 0.0223(4) Uani 1 1 d .
C9 C 0.07940(18) 0.39067(8) 0.25506(11) 0.0221(4) Uani 1 1 d .
H9 H 0.0504 0.4193 0.2201 0.027 Uiso 1 1 calc R
C10 C 0.11730(17) 0.40562(8) 0.33125(10) 0.0206(4) Uani 1 1 d .
C11 C 0.15970(17) 0.36290(8) 0.38147(11) 0.0209(4) Uani 1 1 d .
H11 H 0.1851 0.3722 0.4336 0.025 Uiso 1 1 calc R
C12 C 0.16600(17) 0.30700(8) 0.35762(10) 0.0203(4) Uani 1 1 d .
C13 C 0.0321(2) 0.32049(8) 0.14674(11) 0.0283(4) Uani 1 1 d .
H13 H 0.0717 0.2839 0.1316 0.034 Uiso 1 1 calc R
C14 C 0.0654(3) 0.36411(10) 0.08539(13) 0.0520(7) Uani 1 1 d .
H14A H 0.0369 0.3507 0.0336 0.078 Uiso 1 1 calc R
H14B H 0.1588 0.3701 0.0864 0.078 Uiso 1 1 calc R
H14C H 0.0219 0.3996 0.0968 0.078 Uiso 1 1 calc R
C15 C -0.1137(3) 0.31200(16) 0.14952(16) 0.0654(9) Uani 1 1 d .
H15C H -0.1542 0.3467 0.1672 0.098 Uiso 1 1 calc R
H15B H -0.1323 0.2815 0.1859 0.098 Uiso 1 1 calc R
H15A H -0.1479 0.3024 0.0973 0.098 Uiso 1 1 calc R
C16 C 0.10821(19) 0.46684(7) 0.35615(11) 0.0223(4) Uani 1 1 d .
H16 H 0.1226 0.4904 0.3088 0.027 Uiso 1 1 calc R
C17 C -0.0270(2) 0.48017(9) 0.38388(15) 0.0362(5) Uani 1 1 d .
H17A H -0.0907 0.4703 0.3428 0.054 Uiso 1 1 calc R
H17C H -0.0332 0.5204 0.3956 0.054 Uiso 1 1 calc R
H17B H -0.0436 0.4584 0.4310 0.054 Uiso 1 1 calc R
C18 C 0.2097(2) 0.48381(8) 0.41794(12) 0.0299(4) Uani 1 1 d .
H18B H 0.1960 0.4627 0.4661 0.045 Uiso 1 1 calc R
H18C H 0.2027 0.5241 0.4285 0.045 Uiso 1 1 calc R
H18A H 0.2957 0.4755 0.3990 0.045 Uiso 1 1 calc R
C19 C 0.21421(18) 0.26187(8) 0.41454(11) 0.0215(4) Uani 1 1 d .
H19 H 0.2085 0.2249 0.3869 0.026 Uiso 1 1 calc R
C20 C 0.35574(19) 0.27146(9) 0.43907(12) 0.0294(4) Uani 1 1 d .
H20A H 0.4084 0.2720 0.3926 0.044 Uiso 1 1 calc R
H20B H 0.3850 0.2411 0.4739 0.044 Uiso 1 1 calc R
H20C H 0.3643 0.3075 0.4664 0.044 Uiso 1 1 calc R
C21 C 0.12878(19) 0.25839(8) 0.48570(11) 0.0258(4) Uani 1 1 d .
H21C H 0.1322 0.2942 0.5140 0.039 Uiso 1 1 calc R
H21B H 0.1598 0.2282 0.5203 0.039 Uiso 1 1 calc R
H21A H 0.0397 0.2506 0.4684 0.039 Uiso 1 1 calc R
C22 C 0.07853(17) 0.08342(7) 0.25188(10) 0.0190(4) Uani 1 1 d .
C23 C 0.12517(18) 0.04808(8) 0.31244(10) 0.0215(4) Uani 1 1 d .
C24 C 0.07979(18) -0.00715(8) 0.31495(11) 0.0222(4) Uani 1 1 d .
H24 H 0.1118 -0.0314 0.3551 0.027 Uiso 1 1 calc R
C25 C -0.01097(18) -0.02786(7) 0.26046(11) 0.0211(4) Uani 1 1 d .
C26 C -0.05349(18) 0.00797(8) 0.20059(11) 0.0224(4) Uani 1 1 d .
H26 H -0.1144 -0.0057 0.1627 0.027 Uiso 1 1 calc R
C27 C -0.00962(18) 0.06321(8) 0.19443(10) 0.0203(4) Uani 1 1 d .
C28 C 0.21842(19) 0.07026(8) 0.37542(11) 0.0239(4) Uani 1 1 d .
H28 H 0.2734 0.0995 0.3511 0.029 Uiso 1 1 calc R
C29 C 0.1448(2) 0.09852(10) 0.44117(12) 0.0337(5) Uani 1 1 d .
H29A H 0.0892 0.1282 0.4191 0.051 Uiso 1 1 calc R
H29C H 0.2063 0.1149 0.4792 0.051 Uiso 1 1 calc R
H29B H 0.0918 0.0705 0.4671 0.051 Uiso 1 1 calc R
C30 C 0.3083(2) 0.02473(9) 0.41001(12) 0.0316(5) Uani 1 1 d .
H30B H 0.2584 -0.0014 0.4413 0.047 Uiso 1 1 calc R
H30C H 0.3754 0.0424 0.4432 0.047 Uiso 1 1 calc R
H30A H 0.3485 0.0042 0.3676 0.047 Uiso 1 1 calc R
C31 C -0.05776(19) -0.08855(8) 0.26110(11) 0.0238(4) Uani 1 1 d .
H31 H -0.1504 -0.0885 0.2433 0.029 Uiso 1 1 calc R
C32 C 0.0165(2) -0.12331(8) 0.20238(12) 0.0286(4) Uani 1 1 d .
H32A H 0.0045 -0.1070 0.1501 0.043 Uiso 1 1 calc R
H32C H -0.0157 -0.1620 0.2020 0.043 Uiso 1 1 calc R
H32B H 0.1084 -0.1232 0.2173 0.043 Uiso 1 1 calc R
C33 C -0.0499(2) -0.11622(9) 0.34164(12) 0.0336(5) Uani 1 1 d .
H33A H 0.0406 -0.1197 0.3589 0.050 Uiso 1 1 calc R
H33B H -0.0893 -0.1536 0.3386 0.050 Uiso 1 1 calc R
H33C H -0.0960 -0.0931 0.3790 0.050 Uiso 1 1 calc R
C34 C -0.05540(18) 0.09984(8) 0.12615(10) 0.0218(4) Uani 1 1 d .
H34 H -0.0079 0.1363 0.1298 0.026 Uiso 1 1 calc R
C35 C -0.0242(2) 0.07246(8) 0.04797(11) 0.0265(4) Uani 1 1 d .
H35B H 0.0691 0.0670 0.0453 0.040 Uiso 1 1 calc R
H35C H -0.0541 0.0969 0.0050 0.040 Uiso 1 1 calc R
H35A H -0.0678 0.0360 0.0436 0.040 Uiso 1 1 calc R
C36 C -0.1999(2) 0.11254(9) 0.13020(12) 0.0297(4) Uani 1 1 d .
H36B H -0.2262 0.1370 0.0866 0.045 Uiso 1 1 calc R
H36C H -0.2170 0.1314 0.1797 0.045 Uiso 1 1 calc R
H36A H -0.2487 0.0773 0.1269 0.045 Uiso 1 1 calc R
O1 O -0.21665(14) 0.25683(6) 0.39513(8) 0.0318(3) Uani 1 1 d .
C37 C -0.2702(2) 0.25285(9) 0.47190(12) 0.0327(5) Uani 1 1 d .
H37B H -0.2060 0.2370 0.5097 0.039 Uiso 1 1 calc R
H37A H -0.3474 0.2284 0.4705 0.039 Uiso 1 1 calc R
C38 C -0.3059(2) 0.31213(9) 0.49481(12) 0.0318(5) Uani 1 1 d .
H38B H -0.2973 0.3176 0.5520 0.038 Uiso 1 1 calc R
H38A H -0.3950 0.3215 0.4771 0.038 Uiso 1 1 calc R
C39 C -0.2072(2) 0.34731(9) 0.45198(13) 0.0341(5) Uani 1 1 d .
H39B H -0.2395 0.3859 0.4420 0.041 Uiso 1 1 calc R
H39A H -0.1243 0.3493 0.4820 0.041 Uiso 1 1 calc R
C40 C -0.1930(2) 0.31518(9) 0.37635(12) 0.0303(4) Uani 1 1 d .
H40B H -0.2563 0.3286 0.3362 0.036 Uiso 1 1 calc R
H40A H -0.1052 0.3200 0.3564 0.036 Uiso 1 1 calc R
O2 O -0.25938(14) 0.13217(6) 0.37075(9) 0.0342(3) Uani 1 1 d .
C41 C -0.2105(2) 0.07617(10) 0.38691(15) 0.0390(5) Uani 1 1 d .
H41B H -0.1839 0.0726 0.4427 0.047 Uiso 1 1 calc R
H41A H -0.1351 0.0682 0.3547 0.047 Uiso 1 1 calc R
C42 C -0.3201(2) 0.03546(10) 0.36669(16) 0.0429(6) Uani 1 1 d .
H42A H -0.2874 0.0005 0.3432 0.052 Uiso 1 1 calc R
H42B H -0.3696 0.0259 0.4134 0.052 Uiso 1 1 calc R
C43 C -0.4015(2) 0.06911(10) 0.30792(13) 0.0371(5) Uani 1 1 d .
H43A H -0.3664 0.0667 0.2550 0.045 Uiso 1 1 calc R
H43B H -0.4921 0.0561 0.3060 0.045 Uiso 1 1 calc R
C44 C -0.3906(2) 0.12799(10) 0.34019(13) 0.0343(5) Uani 1 1 d .
H44A H -0.4072 0.1561 0.2985 0.041 Uiso 1 1 calc R
H44B H -0.4527 0.1339 0.3821 0.041 Uiso 1 1 calc R

loop_
_atom_site_aniso_label
_atom_site_aniso_U_11
_atom_site_aniso_U_22
_atom_site_aniso_U_33
_atom_site_aniso_U_23
_atom_site_aniso_U_13
_atom_site_aniso_U_12
Li1 0.0259(18) 0.0318(19) 0.0394(19) -0.0046(15) 0.0052(15) -0.0034(15)
B1 0.0232(11) 0.0192(10) 0.0226(10) -0.0019(8) -0.0011(8) -0.0019(8)
N1 0.0195(8) 0.0200(8) 0.0212(7) -0.0025(6) 0.0023(6) -0.0001(6)
N2 0.0195(8) 0.0192(7) 0.0202(7) -0.0008(6) 0.0008(6) -0.0016(6)
C1 0.0203(9) 0.0224(9) 0.0166(8) -0.0015(7) -0.0005(7) 0.0011(7)
C2 0.0258(10) 0.0193(9) 0.0230(9) -0.0005(7) 0.0009(7) -0.0022(7)
C3 0.0216(10) 0.0306(10) 0.0262(9) -0.0001(8) 0.0041(7) -0.0027(8)
C4 0.0234(10) 0.0276(10) 0.0254(9) -0.0015(8) 0.0027(7) 0.0044(8)
C5 0.0245(10) 0.0190(9) 0.0232(9) -0.0013(7) -0.0008(7) 0.0023(7)
C6 0.0214(9) 0.0207(9) 0.0169(8) 0.0005(7) -0.0021(7) -0.0021(7)
C7 0.0184(9) 0.0187(9) 0.0224(9) -0.0022(7) 0.0020(7) -0.0015(7)
C8 0.0216(9) 0.0253(9) 0.0198(9) -0.0017(7) -0.0008(7) -0.0002(7)
C9 0.0237(10) 0.0202(9) 0.0225(9) 0.0012(7) -0.0008(7) 0.0019(7)
C10 0.0190(9) 0.0201(9) 0.0225(9) -0.0030(7) 0.0002(7) -0.0001(7)
C11 0.0191(9) 0.0223(9) 0.0212(9) -0.0012(7) -0.0015(7) -0.0001(7)
C12 0.0167(9) 0.0216(9) 0.0226(9) 0.0004(7) 0.0010(7) 0.0002(7)
C13 0.0364(12) 0.0257(10) 0.0224(9) -0.0065(8) -0.0057(8) 0.0034(8)
C14 0.101(2) 0.0327(13) 0.0215(11) 0.0007(9) -0.0072(12) 0.0002(13)
C15 0.0365(15) 0.115(3) 0.0433(15) -0.0333(16) -0.0134(12) -0.0048(16)
C16 0.0272(10) 0.0161(8) 0.0234(9) -0.0009(7) -0.0029(7) 0.0015(7)
C17 0.0290(11) 0.0258(11) 0.0535(14) -0.0113(10) -0.0033(10) 0.0062(9)
C18 0.0328(11) 0.0219(10) 0.0345(11) -0.0066(8) -0.0076(9) 0.0002(8)
C19 0.0235(9) 0.0185(9) 0.0223(9) 0.0005(7) -0.0018(7) 0.0013(7)
C20 0.0233(10) 0.0305(11) 0.0343(11) 0.0076(8) -0.0005(8) 0.0024(8)
C21 0.0236(10) 0.0272(10) 0.0265(10) 0.0031(8) -0.0003(8) -0.0002(8)
C22 0.0183(9) 0.0172(8) 0.0215(8) -0.0021(7) 0.0023(7) 0.0001(7)
C23 0.0198(9) 0.0241(9) 0.0205(9) -0.0010(7) -0.0010(7) -0.0011(7)
C24 0.0234(10) 0.0202(9) 0.0229(9) 0.0022(7) -0.0005(7) 0.0006(7)
C25 0.0216(9) 0.0174(8) 0.0243(9) -0.0004(7) 0.0035(7) -0.0011(7)
C26 0.0220(10) 0.0226(9) 0.0225(9) -0.0016(7) -0.0018(7) -0.0011(7)
C27 0.0201(9) 0.0200(9) 0.0209(8) -0.0002(7) 0.0003(7) 0.0007(7)
C28 0.0242(10) 0.0245(9) 0.0228(9) 0.0015(7) -0.0047(7) -0.0041(8)
C29 0.0356(12) 0.0394(12) 0.0259(10) -0.0065(9) -0.0044(9) -0.0029(10)
C30 0.0283(11) 0.0345(11) 0.0315(10) 0.0054(9) -0.0078(8) -0.0030(9)
C31 0.0227(10) 0.0183(9) 0.0302(10) 0.0010(7) 0.0002(8) -0.0035(7)
C32 0.0322(11) 0.0217(9) 0.0320(10) -0.0003(8) 0.0031(8) -0.0017(8)
C33 0.0439(13) 0.0247(10) 0.0325(11) 0.0032(8) 0.0059(9) -0.0061(9)
C34 0.0233(10) 0.0193(9) 0.0226(9) 0.0008(7) -0.0025(7) -0.0005(7)
C35 0.0283(10) 0.0285(10) 0.0227(9) 0.0015(8) -0.0007(8) 0.0018(8)
C36 0.0282(11) 0.0326(11) 0.0285(10) 0.0060(8) 0.0011(8) 0.0061(9)
O1 0.0315(8) 0.0321(8) 0.0324(8) -0.0029(6) 0.0084(6) 0.0007(6)
C37 0.0305(11) 0.0371(12) 0.0308(11) 0.0002(9) 0.0069(9) 0.0020(9)
C38 0.0252(10) 0.0395(12) 0.0308(10) -0.0082(9) 0.0029(8) 0.0005(9)
C39 0.0271(11) 0.0345(12) 0.0408(12) -0.0051(9) 0.0007(9) -0.0012(9)
C40 0.0238(10) 0.0330(11) 0.0340(11) 0.0035(9) 0.0008(8) 0.0025(8)
O2 0.0244(8) 0.0340(8) 0.0442(9) -0.0010(7) 0.0024(6) -0.0046(6)
C41 0.0270(11) 0.0391(13) 0.0509(14) 0.0095(10) 0.0010(10) -0.0023(10)
C42 0.0344(13) 0.0367(13) 0.0577(15) 0.0099(11) 0.0016(11) -0.0065(10)
C43 0.0380(13) 0.0413(13) 0.0322(11) 0.0012(9) 0.0015(9) -0.0107(10)
C44 0.0269(11) 0.0426(13) 0.0333(11) 0.0004(9) -0.0021(9) -0.0008(9)

loop_
_atom_type_symbol
_atom_type_description
_atom_type_scat_dispersion_real
_atom_type_scat_dispersion_imag
_atom_type_scat_source
C C 0.0033 0.0016 'International Tables Vol C Tables 4.2.6.8 and 6.1.1.4'
H H 0.0000 0.0000 'International Tables Vol C Tables 4.2.6.8 and 6.1.1.4'
B B 0.0013 0.0007 'International Tables Vol C Tables 4.2.6.8 and 6.1.1.4'
Li Li -0.0003 0.0001 'International Tables Vol C Tables 4.2.6.8 and 6.1.1.4'
N N 0.0061 0.0033 'International Tables Vol C Tables 4.2.6.8 and 6.1.1.4'
O O 0.0106 0.0060 'International Tables Vol C Tables 4.2.6.8 and 6.1.1.4'

loop_
_geom_angle_atom_site_label_1
_geom_angle_atom_site_label_2
_geom_angle_atom_site_label_3
_geom_angle
O1 Li1 O2 102.92(17)
O1 Li1 B1 127.55(19)
O2 Li1 B1 129.08(19)
N2 B1 N1 99.77(15)
N2 B1 Li1 130.27(16)
N1 B1 Li1 129.79(16)
C1 N1 C7 119.61(15)
C1 N1 B1 112.06(15)
C7 N1 B1 126.97(15)
C6 N2 C22 121.35(15)
C6 N2 B1 112.19(15)
C22 N2 B1 126.41(15)
C2 C1 N1 131.14(17)
C2 C1 C6 120.60(17)
N1 C1 C6 108.27(16)
C1 C2 C3 118.31(17)
C1 C2 H2 120.8
C3 C2 H2 120.8
C4 C3 C2 120.84(18)
C4 C3 H3 119.6
C2 C3 H3 119.6
C3 C4 C5 121.19(18)
C3 C4 H4 119.4
C5 C4 H4 119.4
C6 C5 C4 118.02(17)
C6 C5 H5 121.0
C4 C5 H5 121.0
C5 C6 N2 131.25(17)
C5 C6 C1 121.04(17)
N2 C6 C1 107.71(15)
C12 C7 C8 120.37(16)
C12 C7 N1 119.09(16)
C8 C7 N1 120.54(16)
C9 C8 C7 118.58(17)
C9 C8 C13 120.62(17)
C7 C8 C13 120.69(17)
C8 C9 C10 122.40(17)
C8 C9 H9 118.8
C10 C9 H9 118.8
C11 C10 C9 117.70(17)
C11 C10 C16 123.12(16)
C9 C10 C16 119.17(16)
C12 C11 C10 122.14(17)
C12 C11 H11 118.9
C10 C11 H11 118.9
C11 C12 C7 118.80(16)
C11 C12 C19 120.16(16)
C7 C12 C19 121.03(16)
C8 C13 C14 113.31(17)
C8 C13 C15 108.38(17)
C14 C13 C15 111.0(2)
C8 C13 H13 108.0
C14 C13 H13 108.0
C15 C13 H13 108.0
C13 C14 H14A 109.5
C13 C14 H14B 109.5
H14A C14 H14B 109.5
C13 C14 H14C 109.5
H14A C14 H14C 109.5
H14B C14 H14C 109.5
C13 C15 H15C 109.5
C13 C15 H15B 109.5
H15C C15 H15B 109.5
C13 C15 H15A 109.5
H15C C15 H15A 109.5
H15B C15 H15A 109.5
C10 C16 C18 113.61(16)
C10 C16 C17 110.57(16)
C18 C16 C17 110.53(16)
C10 C16 H16 107.3
C18 C16 H16 107.3
C17 C16 H16 107.3
C16 C17 H17A 109.5
C16 C17 H17C 109.5
H17A C17 H17C 109.5
C16 C17 H17B 109.5
H17A C17 H17B 109.5
H17C C17 H17B 109.5
C16 C18 H18B 109.5
C16 C18 H18C 109.5
H18B C18 H18C 109.5
C16 C18 H18A 109.5
H18B C18 H18A 109.5
H18C C18 H18A 109.5
C12 C19 C21 111.12(15)
C12 C19 C20 111.30(15)
C21 C19 C20 111.32(16)
C12 C19 H19 107.6
C21 C19 H19 107.6
C20 C19 H19 107.6
C19 C20 H20A 109.5
C19 C20 H20B 109.5
H20A C20 H20B 109.5
C19 C20 H20C 109.5
H20A C20 H20C 109.5
H20B C20 H20C 109.5
C19 C21 H21C 109.5
C19 C21 H21B 109.5
H21C C21 H21B 109.5
C19 C21 H21A 109.5
H21C C21 H21A 109.5
H21B C21 H21A 109.5
C27 C22 C23 120.78(16)
C27 C22 N2 119.30(16)
C23 C22 N2 119.88(16)
C24 C23 C22 118.39(17)
C24 C23 C28 120.80(16)
C22 C23 C28 120.76(16)
C25 C24 C23 122.20(17)
C25 C24 H24 118.9
C23 C24 H24 118.9
C26 C25 C24 117.87(17)
C26 C25 C31 119.41(17)
C24 C25 C31 122.60(17)
C25 C26 C27 122.32(17)
C25 C26 H26 118.8
C27 C26 H26 118.8
C26 C27 C22 118.38(16)
C26 C27 C34 120.15(16)
C22 C27 C34 121.47(16)
C23 C28 C29 110.59(16)
C23 C28 C30 113.21(16)
C29 C28 C30 109.65(16)
C23 C28 H28 107.7
C29 C28 H28 107.7
C30 C28 H28 107.7
C28 C29 H29A 109.5
C28 C29 H29C 109.5
H29A C29 H29C 109.5
C28 C29 H29B 109.5
H29A C29 H29B 109.5
H29C C29 H29B 109.5
C28 C30 H30B 109.5
C28 C30 H30C 109.5
H30B C30 H30C 109.5
C28 C30 H30A 109.5
H30B C30 H30A 109.5
H30C C30 H30A 109.5
C25 C31 C33 114.00(16)
C25 C31 C32 109.91(15)
C33 C31 C32 110.28(16)
C25 C31 H31 107.5
C33 C31 H31 107.5
C32 C31 H31 107.5
C31 C32 H32A 109.5
C31 C32 H32C 109.5
H32A C32 H32C 109.5
C31 C32 H32B 109.5
H32A C32 H32B 109.5
H32C C32 H32B 109.5
C31 C33 H33A 109.5
C31 C33 H33B 109.5
H33A C33 H33B 109.5
C31 C33 H33C 109.5
H33A C33 H33C 109.5
H33B C33 H33C 109.5
C27 C34 C35 111.00(15)
C27 C34 C36 111.13(15)
C35 C34 C36 110.89(16)
C27 C34 H34 107.9
C35 C34 H34 107.9
C36 C34 H34 107.9
C34 C35 H35B 109.5
C34 C35 H35C 109.5
H35B C35 H35C 109.5
C34 C35 H35A 109.5
H35B C35 H35A 109.5
H35C C35 H35A 109.5
C34 C36 H36B 109.5
C34 C36 H36C 109.5
H36B C36 H36C 109.5
C34 C36 H36A 109.5
H36B C36 H36A 109.5
H36C C36 H36A 109.5
C37 O1 C40 109.71(15)
C37 O1 Li1 122.73(17)
C40 O1 Li1 125.36(16)
O1 C37 C38 106.18(17)
O1 C37 H37B 110.5
C38 C37 H37B 110.5
O1 C37 H37A 110.5
C38 C37 H37A 110.5
H37B C37 H37A 108.7
C37 C38 C39 102.32(17)
C37 C38 H38B 111.3
C39 C38 H38B 111.3
C37 C38 H38A 111.3
C39 C38 H38A 111.3
H38B C38 H38A 109.2
C40 C39 C38 102.61(17)
C40 C39 H39B 111.2
C38 C39 H39B 111.2
C40 C39 H39A 111.2
C38 C39 H39A 111.2
H39B C39 H39A 109.2
O1 C40 C39 105.81(16)
O1 C40 H40B 110.6
C39 C40 H40B 110.6
O1 C40 H40A 110.6
C39 C40 H40A 110.6
H40B C40 H40A 108.7
C44 O2 C41 109.00(16)
C44 O2 Li1 122.36(17)
C41 O2 Li1 121.51(17)
O2 C41 C42 106.65(18)
O2 C41 H41B 110.4
C42 C41 H41B 110.4
O2 C41 H41A 110.4
C42 C41 H41A 110.4
H41B C41 H41A 108.6
C43 C42 C41 102.16(18)
C43 C42 H42A 111.3
C41 C42 H42A 111.3
C43 C42 H42B 111.3
C41 C42 H42B 111.3
H42A C42 H42B 109.2
C44 C43 C42 102.28(19)
C44 C43 H43A 111.3
C42 C43 H43A 111.3
C44 C43 H43B 111.3
C42 C43 H43B 111.3
H43A C43 H43B 109.2
O2 C44 C43 104.77(18)
O2 C44 H44A 110.8
C43 C44 H44A 110.8
O2 C44 H44B 110.8
C43 C44 H44B 110.8
H44A C44 H44B 108.9

loop_
_geom_bond_atom_site_label_1
_geom_bond_atom_site_label_2
_geom_bond_distance
Li1 O1 1.919(4)
Li1 O2 1.952(4)
Li1 B1 2.285(4)
B1 N2 1.482(3)
B1 N1 1.483(3)
N1 C1 1.393(2)
N1 C7 1.429(2)
N2 C6 1.398(2)
N2 C22 1.430(2)
C1 C2 1.393(3)
C1 C6 1.405(2)
C2 C3 1.396(3)
C2 H2 0.9500
C3 C4 1.391(3)
C3 H3 0.9500
C4 C5 1.398(3)
C4 H4 0.9500
C5 C6 1.389(3)
C5 H5 0.9500
C7 C12 1.407(2)
C7 C8 1.410(3)
C8 C9 1.391(3)
C8 C13 1.525(3)
C9 C10 1.398(2)
C9 H9 0.9500
C10 C11 1.395(3)
C10 C16 1.522(2)
C11 C12 1.394(3)
C11 H11 0.9500
C12 C19 1.525(2)
C13 C14 1.525(3)
C13 C15 1.529(3)
C13 H13 1.0000
C14 H14A 0.9800
C14 H14B 0.9800
C14 H14C 0.9800
C15 H15C 0.9800
C15 H15B 0.9800
C15 H15A 0.9800
C16 C18 1.525(3)
C16 C17 1.529(3)
C16 H16 1.0000
C17 H17A 0.9800
C17 H17C 0.9800
C17 H17B 0.9800
C18 H18B 0.9800
C18 H18C 0.9800
C18 H18A 0.9800
C19 C21 1.532(3)
C19 C20 1.533(3)
C19 H19 1.0000
C20 H20A 0.9800
C20 H20B 0.9800
C20 H20C 0.9800
C21 H21C 0.9800
C21 H21B 0.9800
C21 H21A 0.9800
C22 C27 1.408(3)
C22 C23 1.410(3)
C23 C24 1.398(3)
C23 C28 1.522(3)
C24 C25 1.396(3)
C24 H24 0.9500
C25 C26 1.395(3)
C25 C31 1.524(2)
C26 C27 1.397(3)
C26 H26 0.9500
C27 C34 1.523(2)
C28 C29 1.536(3)
C28 C30 1.537(3)
C28 H28 1.0000
C29 H29A 0.9800
C29 H29C 0.9800
C29 H29B 0.9800
C30 H30B 0.9800
C30 H30C 0.9800
C30 H30A 0.9800
C31 C33 1.529(3)
C31 C32 1.530(3)
C31 H31 1.0000
C32 H32A 0.9800
C32 H32C 0.9800
C32 H32B 0.9800
C33 H33A 0.9800
C33 H33B 0.9800
C33 H33C 0.9800
C34 C35 1.533(3)
C34 C36 1.534(3)
C34 H34 1.0000
C35 H35B 0.9800
C35 H35C 0.9800
C35 H35A 0.9800
C36 H36B 0.9800
C36 H36C 0.9800
C36 H36A 0.9800
O1 C37 1.447(2)
O1 C40 1.448(2)
C37 C38 1.514(3)
C37 H37B 0.9900
C37 H37A 0.9900
C38 C39 1.528(3)
C38 H38B 0.9900
C38 H38A 0.9900
C39 C40 1.516(3)
C39 H39B 0.9900
C39 H39A 0.9900
C40 H40B 0.9900
C40 H40A 0.9900
O2 C44 1.448(3)
O2 C41 1.450(3)
C41 C42 1.526(3)
C41 H41B 0.9900
C41 H41A 0.9900
C42 C43 1.522(3)
C42 H42A 0.9900
C42 H42B 0.9900
C43 C44 1.510(3)
C43 H43A 0.9900
C43 H43B 0.9900
C44 H44A 0.9900
C44 H44B 0.9900

loop_
_geom_torsion_atom_site_label_1
_geom_torsion_atom_site_label_2
_geom_torsion_atom_site_label_3
_geom_torsion_atom_site_label_4
_geom_torsion
O1 Li1 B1 N2 165.7(2)
O2 Li1 B1 N2 -5.3(4)
O1 Li1 B1 N1 -8.4(4)
O2 Li1 B1 N1 -179.4(2)
N2 B1 N1 C1 -0.66(19)
Li1 B1 N1 C1 174.80(18)
N2 B1 N1 C7 -167.10(16)
Li1 B1 N1 C7 8.4(3)
N1 B1 N2 C6 -0.12(19)
Li1 B1 N2 C6 -175.55(18)
N1 B1 N2 C22 -177.53(16)
Li1 B1 N2 C22 7.0(3)
C7 N1 C1 C2 -11.3(3)
B1 N1 C1 C2 -178.89(19)
C7 N1 C1 C6 168.76(15)
B1 N1 C1 C6 1.2(2)
N1 C1 C2 C3 -179.07(18)
C6 C1 C2 C3 0.8(3)
C1 C2 C3 C4 -0.3(3)
C2 C3 C4 C5 -0.1(3)
C3 C4 C5 C6 0.2(3)
C4 C5 C6 N2 -179.28(18)
C4 C5 C6 C1 0.3(3)
C22 N2 C6 C5 -2.0(3)
B1 N2 C6 C5 -179.52(19)
C22 N2 C6 C1 178.39(15)
B1 N2 C6 C1 0.8(2)
C2 C1 C6 C5 -0.8(3)
N1 C1 C6 C5 179.09(16)
C2 C1 C6 N2 178.86(16)
N1 C1 C6 N2 -1.2(2)
C1 N1 C7 C12 -91.0(2)
B1 N1 C7 C12 74.5(2)
C1 N1 C7 C8 88.9(2)
B1 N1 C7 C8 -105.6(2)
C12 C7 C8 C9 0.1(3)
N1 C7 C8 C9 -179.78(17)
C12 C7 C8 C13 -176.22(17)
N1 C7 C8 C13 3.9(3)
C7 C8 C9 C10 -0.4(3)
C13 C8 C9 C10 175.91(18)
C8 C9 C10 C11 0.1(3)
C8 C9 C10 C16 -178.73(17)
C9 C10 C11 C12 0.6(3)
C16 C10 C11 C12 179.33(17)
C10 C11 C12 C7 -0.9(3)
C10 C11 C12 C19 179.44(17)
C8 C7 C12 C11 0.5(3)
N1 C7 C12 C11 -179.61(16)
C8 C7 C12 C19 -179.79(17)
N1 C7 C12 C19 0.1(3)
C9 C8 C13 C14 39.2(3)
C7 C8 C13 C14 -144.5(2)
C9 C8 C13 C15 -84.4(3)
C7 C8 C13 C15 91.9(2)
C11 C10 C16 C18 31.8(3)
C9 C10 C16 C18 -149.45(18)
C11 C10 C16 C17 -93.1(2)
C9 C10 C16 C17 85.6(2)
C11 C12 C19 C21 60.6(2)
C7 C12 C19 C21 -119.11(19)
C11 C12 C19 C20 -64.1(2)
C7 C12 C19 C20 116.22(19)
C6 N2 C22 C27 -98.2(2)
B1 N2 C22 C27 79.0(2)
C6 N2 C22 C23 83.7(2)
B1 N2 C22 C23 -99.1(2)
C27 C22 C23 C24 -1.3(3)
N2 C22 C23 C24 176.79(16)
C27 C22 C23 C28 -178.79(17)
N2 C22 C23 C28 -0.7(3)
C22 C23 C24 C25 -1.0(3)
C28 C23 C24 C25 176.53(17)
C23 C24 C25 C26 2.0(3)
C23 C24 C25 C31 177.93(17)
C24 C25 C26 C27 -0.8(3)
C31 C25 C26 C27 -176.86(17)
C25 C26 C27 C22 -1.4(3)
C25 C26 C27 C34 177.69(17)
C23 C22 C27 C26 2.4(3)
N2 C22 C27 C26 -175.67(16)
C23 C22 C27 C34 -176.63(16)
N2 C22 C27 C34 5.3(3)
C24 C23 C28 C29 -92.4(2)
C22 C23 C28 C29 85.1(2)
C24 C23 C28 C30 31.1(3)
C22 C23 C28 C30 -151.41(18)
C26 C25 C31 C33 -157.26(18)
C24 C25 C31 C33 26.9(3)
C26 C25 C31 C32 78.3(2)
C24 C25 C31 C32 -97.5(2)
C26 C27 C34 C35 -57.3(2)
C22 C27 C34 C35 121.72(19)
C26 C27 C34 C36 66.6(2)
C22 C27 C34 C36 -114.38(19)
O2 Li1 O1 C37 37.7(3)
B1 Li1 O1 C37 -135.1(2)
O2 Li1 O1 C40 -160.88(17)
B1 Li1 O1 C40 26.3(3)
C40 O1 C37 C38 11.5(2)
Li1 O1 C37 C38 175.51(18)
O1 C37 C38 C39 -29.8(2)
C37 C38 C39 C40 36.2(2)
C37 O1 C40 C39 12.0(2)
Li1 O1 C40 C39 -151.50(19)
C38 C39 C40 O1 -30.1(2)
O1 Li1 O2 C44 70.8(2)
B1 Li1 O2 C44 -116.5(2)
O1 Li1 O2 C41 -141.99(19)
B1 Li1 O2 C41 30.7(3)
C44 O2 C41 C42 -1.4(2)
Li1 O2 C41 C42 -152.4(2)
O2 C41 C42 C43 24.2(2)
C41 C42 C43 C44 -36.9(2)
C41 O2 C44 C43 -22.5(2)
Li1 O2 C44 C43 128.30(19)
C42 C43 C44 O2 37.0(2)
